data_4080289
loop_
_publ_author_name
'Huang, Wenliang'
'Upton, Brianna M.'
'Khan, Saeed I.'
'Diaconescu, Paula L.'

_publ_section_title
;
 Synthesis and Characterization of Paramagnetic Lanthanide Benzyl
 Complexes
;
_journal_issue 5
_journal_name_full Organometallics
_journal_page_first 1379
_journal_paper_doi 10.1021/om3010433
_journal_volume 32
_journal_year 2013
_chemical_formula_sum 'C33 H53 Er Fe N2 O Si2'
_chemical_formula_weight 773.06
_chemical_name_systematic
; 
 ? 
;
_space_group_IT_number 29
_symmetry_cell_setting orthorhombic
_symmetry_space_group_name_Hall 'P 2c -2ac'
_symmetry_space_group_name_H-M 'P c a 21'
_atom_sites_solution_hydrogens geom
_atom_sites_solution_primary direct
_atom_sites_solution_secondary difmap
_audit_creation_method SHELXL-97
_cell_angle_alpha 90.00
_cell_angle_beta 90.00
_cell_angle_gamma 90.00
_cell_formula_units_Z 4
_cell_length_a 9.599(3)
_cell_length_b 17.491(5)
_cell_length_c 20.369(6)
_cell_measurement_temperature 100(2)
_cell_volume 3419.9(18)
_computing_cell_refinement 'Bruker SAINT'
_computing_data_collection 'Bruker APEX2'
_computing_data_reduction 'Bruker SAINT'
_computing_molecular_graphics 'Bruker SHELXTL'
_computing_publication_material 'Bruker SHELXTL'
_computing_structure_refinement 'SHELXL-97 (Sheldrick, 2008)'
_computing_structure_solution 'SHELXS-97 (Sheldrick, 2008)'
_diffrn_ambient_temperature 100(2)
_diffrn_measured_fraction_theta_full 0.996
_diffrn_measured_fraction_theta_max 0.964
_diffrn_radiation_monochromator graphite
_diffrn_radiation_source 'fine-focus sealed tube'
_diffrn_radiation_type MoK\a
_diffrn_radiation_wavelength 0.71073
_diffrn_reflns_av_R_equivalents 0.0314
_diffrn_reflns_av_sigmaI/netI 0.0345
_diffrn_reflns_limit_h_max 13
_diffrn_reflns_limit_h_min -13
_diffrn_reflns_limit_k_max 24
_diffrn_reflns_limit_k_min -24
_diffrn_reflns_limit_l_max 28
_diffrn_reflns_limit_l_min -28
_diffrn_reflns_number 45169
_diffrn_reflns_theta_full 25.00
_diffrn_reflns_theta_max 30.70
_diffrn_reflns_theta_min 3.73
_exptl_absorpt_coefficient_mu 2.958
_exptl_absorpt_correction_T_max 0.6332
_exptl_absorpt_correction_T_min 0.4808
_exptl_absorpt_correction_type multi-scan
_exptl_absorpt_process_details 'Sadabs (Bruker)'
_exptl_crystal_density_diffrn 1.501
_exptl_crystal_density_method 'not measured'
_exptl_crystal_F_000 1580
_exptl_crystal_size_max 0.29
_exptl_crystal_size_mid 0.19
_exptl_crystal_size_min 0.17
_refine_diff_density_max 6.798
_refine_diff_density_min -3.586
_refine_diff_density_rms 0.166
_refine_ls_abs_structure_details 'Flack H D (1983), Acta Cryst. A39, 876-881'
_refine_ls_abs_structure_Flack 0.962(11)
_refine_ls_extinction_method none
_refine_ls_goodness_of_fit_ref 1.296
_refine_ls_hydrogen_treatment constr
_refine_ls_matrix_type full
_refine_ls_number_parameters 362
_refine_ls_number_reflns 10003
_refine_ls_number_restraints 1
_refine_ls_restrained_S_all 1.296
_refine_ls_R_factor_all 0.0451
_refine_ls_R_factor_gt 0.0436
_refine_ls_shift/su_max 0.012
_refine_ls_shift/su_mean 0.001
_refine_ls_structure_factor_coef Fsqd
_refine_ls_weighting_details 'calc w=1/[\s^2^(Fo^2^)+(0.0078P)^2^+21.9069P] where P=(Fo^2^+2Fc^2^)/3'
_refine_ls_weighting_scheme calc
_refine_ls_wR_factor_gt 0.0997
_refine_ls_wR_factor_ref 0.1003
_reflns_number_gt 9675
_reflns_number_total 10003
_reflns_threshold_expression >2sigma(I)
_cod_data_source_file om3010433_si_003.cif
_cod_data_source_block (NNfc)ErBn(THF)
_cod_original_sg_symbol_H-M Pca21
_cod_database_code 4080289

loop_
_symmetry_equiv_pos_as_xyz
'x, y, z'
'-x, -y, z+1/2'
'x+1/2, -y, z'
'-x+1/2, y, z+1/2'

loop_
_atom_site_label
_atom_site_type_symbol
_atom_site_fract_x
_atom_site_fract_y
_atom_site_fract_z
_atom_site_U_iso_or_equiv
_atom_site_adp_type
_atom_site_occupancy
_atom_site_symmetry_multiplicity
_atom_site_calc_flag
_atom_site_refinement_flags
Er1 Er 0.44724(2) 0.223187(11) 0.249903(19) 0.01263(5) Uani 1 1 d .
Fe1 Fe 0.51208(8) 0.38159(4) 0.32681(4) 0.00933(13) Uani 1 1 d .
Si1 Si 0.53440(19) 0.12442(9) 0.40308(8) 0.0171(3) Uani 1 1 d .
Si2 Si 0.5670(2) 0.31932(11) 0.10056(9) 0.0197(4) Uani 1 1 d .
N1 N 0.4904(5) 0.2010(3) 0.3548(2) 0.0147(9) Uani 1 1 d .
N2 N 0.5138(5) 0.3133(3) 0.1812(2) 0.0124(9) Uani 1 1 d .
O1 O 0.6210(4) 0.1414(2) 0.2156(2) 0.0171(8) Uani 1 1 d .
C1 C 0.2698(6) 0.1383(3) 0.2064(3) 0.0185(11) Uani 1 1 d .
H1A H 0.2637 0.1372 0.1579 0.022 Uiso 1 1 calc R
H1B H 0.2706 0.0861 0.2253 0.022 Uiso 1 1 calc R
C8 C 0.6152(6) 0.0712(3) 0.1768(3) 0.0159(11) Uani 1 1 d .
H8A H 0.5433 0.0749 0.1421 0.019 Uiso 1 1 calc R
H8B H 0.5942 0.0265 0.2050 0.019 Uiso 1 1 calc R
C9 C 0.7603(6) 0.0645(4) 0.1470(3) 0.0199(12) Uani 1 1 d .
H9A H 0.7850 0.0104 0.1384 0.024 Uiso 1 1 calc R
H9B H 0.7673 0.0938 0.1055 0.024 Uiso 1 1 calc R
C10 C 0.8524(7) 0.0987(4) 0.2001(4) 0.0254(14) Uani 1 1 d .
H10A H 0.8729 0.0608 0.2349 0.031 Uiso 1 1 calc R
H10B H 0.9412 0.1177 0.1815 0.031 Uiso 1 1 calc R
C11 C 0.7655(6) 0.1636(4) 0.2262(4) 0.0239(13) Uani 1 1 d .
H11A H 0.7837 0.1714 0.2736 0.029 Uiso 1 1 calc R
H11B H 0.7869 0.2116 0.2026 0.029 Uiso 1 1 calc R
C12 C 0.4990(6) 0.2765(3) 0.3785(3) 0.0131(10) Uani 1 1 d .
C13 C 0.6199(5) 0.3191(3) 0.3954(3) 0.0106(10) Uani 1 1 d .
H13A H 0.7181 0.3008 0.3905 0.013 Uiso 1 1 calc R
C14 C 0.5792(7) 0.3914(3) 0.4216(3) 0.0186(12) Uani 1 1 d .
H14A H 0.6429 0.4317 0.4392 0.022 Uiso 1 1 calc R
C15 C 0.4313(7) 0.3954(4) 0.4183(3) 0.0192(12) Uani 1 1 d .
H15A H 0.3721 0.4391 0.4334 0.023 Uiso 1 1 calc R
C16 C 0.3829(6) 0.3256(3) 0.3918(3) 0.0170(11) Uani 1 1 d .
H16A H 0.2830 0.3125 0.3835 0.020 Uiso 1 1 calc R
C17 C 0.5220(6) 0.3775(3) 0.2227(3) 0.0138(10) Uani 1 1 d .
C18 C 0.6453(5) 0.4093(3) 0.2524(4) 0.0155(9) Uani 1 1 d .
H18A H 0.7424 0.3896 0.2469 0.019 Uiso 1 1 calc R
C19 C 0.6062(6) 0.4758(3) 0.2881(3) 0.0158(11) Uani 1 1 d .
H19A H 0.6710 0.5110 0.3118 0.019 Uiso 1 1 calc R
C20 C 0.4595(6) 0.4832(3) 0.2849(3) 0.0147(10) Uani 1 1 d .
H20A H 0.4028 0.5245 0.3058 0.018 Uiso 1 1 calc R
C21 C 0.4065(5) 0.4216(3) 0.2448(4) 0.0129(10) Uani 1 1 d .
H21A H 0.3064 0.4119 0.2341 0.015 Uiso 1 1 calc R
C22 C 0.4951(12) 0.0365(4) 0.3543(4) 0.045(2) Uani 1 1 d .
H22A H 0.5477 0.0378 0.3131 0.068 Uiso 1 1 calc R
H22B H 0.3952 0.0345 0.3447 0.068 Uiso 1 1 calc R
H22C H 0.5220 -0.0088 0.3796 0.068 Uiso 1 1 calc R
C23 C 0.7239(8) 0.1238(4) 0.4252(4) 0.0321(16) Uani 1 1 d .
H23A H 0.7801 0.1258 0.3851 0.048 Uiso 1 1 calc R
H23B H 0.7457 0.0769 0.4495 0.048 Uiso 1 1 calc R
H23C H 0.7451 0.1683 0.4526 0.048 Uiso 1 1 calc R
C24 C 0.4314(7) 0.1203(4) 0.4824(3) 0.0241(13) Uani 1 1 d .
C25 C 0.2740(9) 0.1240(7) 0.4683(5) 0.063(4) Uani 1 1 d .
H25A H 0.2225 0.1219 0.5098 0.094 Uiso 1 1 calc R
H25B H 0.2470 0.0806 0.4407 0.094 Uiso 1 1 calc R
H25C H 0.2522 0.1719 0.4455 0.094 Uiso 1 1 calc R
C26 C 0.4628(8) 0.0449(4) 0.5193(4) 0.0306(16) Uani 1 1 d .
H26A H 0.4092 0.0434 0.5602 0.046 Uiso 1 1 calc R
H26B H 0.5626 0.0423 0.5293 0.046 Uiso 1 1 calc R
H26C H 0.4367 0.0014 0.4916 0.046 Uiso 1 1 calc R
C27 C 0.4710(10) 0.1874(4) 0.5279(4) 0.0370(19) Uani 1 1 d .
H27A H 0.4166 0.1842 0.5685 0.055 Uiso 1 1 calc R
H27B H 0.4510 0.2359 0.5058 0.055 Uiso 1 1 calc R
H27C H 0.5705 0.1846 0.5383 0.055 Uiso 1 1 calc R
C28 C 0.7583(9) 0.3415(9) 0.0945(4) 0.072(4) Uani 1 1 d .
H28A H 0.8115 0.3028 0.1187 0.107 Uiso 1 1 calc R
H28B H 0.7764 0.3921 0.1132 0.107 Uiso 1 1 calc R
H28C H 0.7867 0.3410 0.0482 0.107 Uiso 1 1 calc R
C29 C 0.5308(15) 0.2250(5) 0.0622(4) 0.061(4) Uani 1 1 d .
H29A H 0.4309 0.2139 0.0653 0.092 Uiso 1 1 calc R
H29B H 0.5835 0.1852 0.0852 0.092 Uiso 1 1 calc R
H29C H 0.5588 0.2263 0.0160 0.092 Uiso 1 1 calc R
C30 C 0.4711(7) 0.3958(4) 0.0527(3) 0.0182(12) Uani 1 1 d .
C31 C 0.5045(15) 0.4747(4) 0.0773(4) 0.064(4) Uani 1 1 d .
H31A H 0.4529 0.5125 0.0514 0.095 Uiso 1 1 calc R
H31B H 0.6047 0.4841 0.0729 0.095 Uiso 1 1 calc R
H31C H 0.4775 0.4790 0.1235 0.095 Uiso 1 1 calc R
C32 C 0.5036(9) 0.3896(5) -0.0213(3) 0.0311(16) Uani 1 1 d .
H32A H 0.4531 0.4297 -0.0451 0.047 Uiso 1 1 calc R
H32B H 0.4744 0.3393 -0.0374 0.047 Uiso 1 1 calc R
H32C H 0.6039 0.3959 -0.0283 0.047 Uiso 1 1 calc R
C33 C 0.3148(9) 0.3835(7) 0.0605(5) 0.054(3) Uani 1 1 d .
H33A H 0.2645 0.4230 0.0359 0.081 Uiso 1 1 calc R
H33B H 0.2898 0.3867 0.1070 0.081 Uiso 1 1 calc R
H33C H 0.2896 0.3330 0.0435 0.081 Uiso 1 1 calc R
C6 C 0.0593(6) 0.3172(3) 0.2434(5) 0.0251(14) Uani 1 1 d .
H6A H 0.0393 0.3646 0.2227 0.030 Uiso 1 1 calc R
C2 C 0.1727(5) 0.1913(3) 0.2384(2) 0.0129(11) Uani 1 1 d .
C3 C 0.1216(6) 0.1797(4) 0.3032(3) 0.0206(12) Uani 1 1 d .
H3A H 0.1438 0.1334 0.3252 0.025 Uiso 1 1 calc R
C7 C 0.1407(7) 0.2626(3) 0.2104(3) 0.0192(12) Uani 1 1 d .
H7A H 0.1752 0.2742 0.1679 0.023 Uiso 1 1 calc R
C5 C 0.0078(6) 0.3026(4) 0.3060(3) 0.0192(12) Uani 1 1 d .
H5A H -0.0485 0.3391 0.3281 0.023 Uiso 1 1 calc R
C4 C 0.0409(7) 0.2333(4) 0.3351(3) 0.0237(13) Uani 1 1 d .
H4A H 0.0072 0.2225 0.3780 0.028 Uiso 1 1 calc R

loop_
_atom_site_aniso_label
_atom_site_aniso_U_11
_atom_site_aniso_U_22
_atom_site_aniso_U_33
_atom_site_aniso_U_23
_atom_site_aniso_U_13
_atom_site_aniso_U_12
Er1 0.01625(9) 0.01067(8) 0.01097(9) -0.00083(12) -0.00151(13) -0.00105(8)
Fe1 0.0089(3) 0.0087(3) 0.0103(3) -0.0015(3) 0.0010(3) -0.0007(3)
Si1 0.0268(8) 0.0105(7) 0.0141(8) 0.0021(6) -0.0038(7) -0.0018(6)
Si2 0.0210(9) 0.0256(9) 0.0127(8) 0.0040(7) 0.0029(7) 0.0131(7)
N1 0.025(2) 0.009(2) 0.010(2) -0.0018(16) 0.0015(19) -0.0025(18)
N2 0.019(2) 0.011(2) 0.007(2) -0.0007(16) -0.0010(17) 0.0009(17)
O1 0.0131(19) 0.0141(19) 0.024(2) -0.0065(16) -0.0003(16) -0.0011(15)
C1 0.019(3) 0.015(3) 0.022(3) -0.004(2) -0.007(2) -0.004(2)
C8 0.012(2) 0.013(2) 0.023(3) -0.003(2) 0.005(2) -0.001(2)
C9 0.014(3) 0.022(3) 0.023(3) -0.005(2) 0.003(2) -0.003(2)
C10 0.015(3) 0.030(3) 0.031(4) -0.005(3) -0.005(3) 0.000(2)
C11 0.018(3) 0.022(3) 0.031(3) -0.005(2) -0.004(2) -0.003(2)
C12 0.020(2) 0.010(2) 0.009(2) 0.0012(18) 0.0001(19) 0.001(2)
C13 0.004(2) 0.013(2) 0.015(3) -0.0027(19) -0.005(2) 0.0012(19)
C14 0.027(3) 0.015(2) 0.014(3) -0.004(2) -0.008(2) 0.001(2)
C15 0.022(3) 0.022(3) 0.014(3) -0.004(2) 0.002(2) 0.001(2)
C16 0.021(3) 0.017(3) 0.013(3) 0.001(2) 0.007(2) -0.003(2)
C17 0.020(3) 0.009(2) 0.012(2) 0.0036(19) 0.002(2) 0.001(2)
C18 0.016(2) 0.018(2) 0.013(2) 0.006(3) 0.005(3) -0.0058(17)
C19 0.012(2) 0.010(2) 0.025(3) 0.003(2) 0.000(2) -0.0050(19)
C20 0.018(3) 0.008(2) 0.018(3) -0.0009(19) -0.001(2) 0.0021(19)
C21 0.0140(19) 0.0103(18) 0.014(3) 0.001(2) -0.006(3) -0.0011(16)
C22 0.097(8) 0.012(3) 0.026(4) 0.007(3) -0.019(4) -0.010(4)
C23 0.025(3) 0.032(4) 0.039(4) 0.013(3) -0.003(3) 0.007(3)
C24 0.017(3) 0.036(4) 0.019(3) 0.013(3) -0.002(2) -0.003(3)
C25 0.021(4) 0.118(10) 0.049(6) 0.056(6) 0.006(4) -0.002(5)
C26 0.040(4) 0.032(4) 0.020(3) 0.012(3) -0.009(3) -0.016(3)
C27 0.061(5) 0.033(4) 0.017(3) 0.004(3) 0.014(3) 0.013(4)
C28 0.021(4) 0.165(13) 0.029(5) 0.042(6) 0.012(3) 0.018(6)
C29 0.148(11) 0.022(4) 0.014(3) -0.002(3) 0.005(5) 0.024(5)
C30 0.023(3) 0.020(3) 0.012(3) 0.001(2) -0.002(2) 0.006(2)
C31 0.152(12) 0.018(3) 0.020(4) 0.007(3) -0.021(5) -0.005(5)
C32 0.040(4) 0.039(4) 0.014(3) 0.009(3) 0.003(3) 0.014(3)
C33 0.026(4) 0.104(9) 0.033(4) 0.026(5) -0.011(3) 0.016(5)
C6 0.024(3) 0.020(2) 0.032(4) 0.001(3) -0.003(3) -0.004(2)
C2 0.012(2) 0.020(2) 0.007(3) 0.0015(17) -0.0046(18) -0.0031(18)
C3 0.016(3) 0.022(3) 0.023(3) 0.006(2) -0.003(2) -0.006(2)
C7 0.022(3) 0.019(3) 0.017(3) 0.002(2) -0.002(2) -0.004(2)
C5 0.009(2) 0.022(3) 0.027(3) -0.006(2) -0.002(2) -0.003(2)
C4 0.021(3) 0.032(3) 0.018(3) -0.002(2) -0.004(2) -0.002(2)

loop_
_atom_type_symbol
_atom_type_description
_atom_type_scat_dispersion_real
_atom_type_scat_dispersion_imag
_atom_type_scat_source
C C 0.0033 0.0016 'International Tables Vol C Tables 4.2.6.8 and 6.1.1.4'
H H 0.0000 0.0000 'International Tables Vol C Tables 4.2.6.8 and 6.1.1.4'
N N 0.0061 0.0033 'International Tables Vol C Tables 4.2.6.8 and 6.1.1.4'
O O 0.0106 0.0060 'International Tables Vol C Tables 4.2.6.8 and 6.1.1.4'
Si Si 0.0817 0.0704 'International Tables Vol C Tables 4.2.6.8 and 6.1.1.4'
Fe Fe 0.3463 0.8444 'International Tables Vol C Tables 4.2.6.8 and 6.1.1.4'
Er Er -0.2586 4.9576 'International Tables Vol C Tables 4.2.6.8 and 6.1.1.4'

loop_
_geom_angle_atom_site_label_1
_geom_angle_atom_site_label_2
_geom_angle_atom_site_label_3
_geom_angle
N2 Er1 N1 133.27(17)
N2 Er1 O1 92.36(16)
N1 Er1 O1 92.81(17)
N2 Er1 C1 114.2(2)
N1 Er1 C1 112.1(2)
O1 Er1 C1 91.00(18)
N2 Er1 C2 112.02(17)
N1 Er1 C2 103.32(17)
O1 Er1 C2 123.43(15)
C1 Er1 C2 32.66(18)
N2 Er1 C12 107.57(17)
N1 Er1 C12 29.39(16)
O1 Er1 C12 111.03(16)
C1 Er1 C12 131.58(19)
C2 Er1 C12 108.68(16)
N2 Er1 C17 28.93(16)
N1 Er1 C17 107.91(17)
O1 Er1 C17 110.28(16)
C1 Er1 C17 133.30(19)
C2 Er1 C17 115.08(17)
C12 Er1 C17 79.82(16)
N2 Er1 Fe1 68.89(12)
N1 Er1 Fe1 69.34(12)
O1 Er1 Fe1 122.52(10)
C1 Er1 Fe1 146.47(15)
C2 Er1 Fe1 113.90(12)
C12 Er1 Fe1 40.20(11)
C17 Er1 Fe1 40.17(12)
C15 Fe1 C20 100.7(3)
C15 Fe1 C19 115.3(3)
C20 Fe1 C19 40.7(2)
C15 Fe1 C18 153.0(3)
C20 Fe1 C18 68.7(2)
C19 Fe1 C18 40.8(2)
C15 Fe1 C14 40.9(3)
C20 Fe1 C14 113.7(2)
C19 Fe1 C14 99.1(3)
C18 Fe1 C14 119.0(3)
C15 Fe1 C13 68.4(3)
C20 Fe1 C13 151.1(2)
C19 Fe1 C13 118.1(2)
C18 Fe1 C13 108.4(2)
C14 Fe1 C13 40.8(2)
C15 Fe1 C16 40.4(2)
C20 Fe1 C16 122.4(2)
C19 Fe1 C16 154.1(2)
C18 Fe1 C16 165.1(2)
C14 Fe1 C16 67.8(3)
C13 Fe1 C16 67.3(2)
C15 Fe1 C21 120.8(3)
C20 Fe1 C21 41.1(2)
C19 Fe1 C21 68.4(2)
C18 Fe1 C21 68.2(3)
C14 Fe1 C21 152.5(2)
C13 Fe1 C21 166.7(2)
C16 Fe1 C21 112.6(2)
C15 Fe1 C12 68.0(2)
C20 Fe1 C12 161.8(2)
C19 Fe1 C12 156.7(2)
C18 Fe1 C12 127.7(2)
C14 Fe1 C12 67.8(2)
C13 Fe1 C12 39.7(2)
C16 Fe1 C12 40.0(2)
C21 Fe1 C12 131.5(2)
C15 Fe1 C17 159.4(3)
C20 Fe1 C17 67.8(2)
C19 Fe1 C17 67.7(2)
C18 Fe1 C17 40.4(3)
C14 Fe1 C17 158.8(3)
C13 Fe1 C17 129.7(2)
C16 Fe1 C17 130.7(2)
C21 Fe1 C17 39.6(2)
C12 Fe1 C17 117.9(2)
C15 Fe1 Er1 118.12(19)
C20 Fe1 Er1 119.73(16)
C19 Fe1 Er1 126.07(18)
C18 Fe1 Er1 87.98(18)
C14 Fe1 Er1 126.06(17)
C13 Fe1 Er1 88.29(16)
C16 Fe1 Er1 77.81(17)
C21 Fe1 Er1 78.79(15)
C12 Fe1 Er1 59.22(15)
C17 Fe1 Er1 59.82(15)
N1 Si1 C22 106.7(3)
N1 Si1 C23 112.4(3)
C22 Si1 C23 108.6(4)
N1 Si1 C24 112.9(3)
C22 Si1 C24 108.5(4)
C23 Si1 C24 107.5(3)
N2 Si2 C29 106.9(3)
N2 Si2 C28 111.4(3)
C29 Si2 C28 109.7(6)
N2 Si2 C30 112.9(3)
C29 Si2 C30 108.6(4)
C28 Si2 C30 107.2(4)
C12 N1 Si1 121.5(4)
C12 N1 Er1 100.2(3)
Si1 N1 Er1 137.5(3)
C17 N2 Si2 120.5(4)
C17 N2 Er1 101.8(3)
Si2 N2 Er1 137.3(3)
C11 O1 C8 109.9(4)
C11 O1 Er1 118.6(3)
C8 O1 Er1 131.1(3)
C2 C1 Er1 84.1(3)
C2 C1 H1A 114.6
Er1 C1 H1A 114.6
C2 C1 H1B 114.6
Er1 C1 H1B 114.6
H1A C1 H1B 111.7
O1 C8 C9 104.2(4)
O1 C8 H8A 110.9
C9 C8 H8A 110.9
O1 C8 H8B 110.9
C9 C8 H8B 110.9
H8A C8 H8B 108.9
C10 C9 C8 102.6(5)
C10 C9 H9A 111.3
C8 C9 H9A 111.3
C10 C9 H9B 111.3
C8 C9 H9B 111.3
H9A C9 H9B 109.2
C11 C10 C9 103.1(5)
C11 C10 H10A 111.1
C9 C10 H10A 111.1
C11 C10 H10B 111.1
C9 C10 H10B 111.1
H10A C10 H10B 109.1
O1 C11 C10 105.9(5)
O1 C11 H11A 110.5
C10 C11 H11A 110.5
O1 C11 H11B 110.5
C10 C11 H11B 110.5
H11A C11 H11B 108.7
N1 C12 C13 128.5(5)
N1 C12 C16 125.5(5)
C13 C12 C16 106.0(5)
N1 C12 Fe1 130.3(4)
C13 C12 Fe1 67.5(3)
C16 C12 Fe1 67.7(3)
N1 C12 Er1 50.4(3)
C13 C12 Er1 122.7(4)
C16 C12 Er1 103.7(4)
Fe1 C12 Er1 80.58(17)
C12 C13 C14 109.3(5)
C12 C13 Fe1 72.7(3)
C14 C13 Fe1 69.2(3)
C12 C13 H13A 125.3
C14 C13 H13A 125.3
Fe1 C13 H13A 125.3
C15 C14 C13 107.5(5)
C15 C14 Fe1 69.2(4)
C13 C14 Fe1 70.1(3)
C15 C14 H14A 126.3
C13 C14 H14A 126.3
Fe1 C14 H14A 126.3
C16 C15 C14 107.6(5)
C16 C15 Fe1 70.9(3)
C14 C15 Fe1 69.9(4)
C16 C15 H15A 126.2
C14 C15 H15A 126.2
Fe1 C15 H15A 126.2
C15 C16 C12 109.5(5)
C15 C16 Fe1 68.7(3)
C12 C16 Fe1 72.2(3)
C15 C16 H16A 125.2
C12 C16 H16A 125.2
Fe1 C16 H16A 125.2
N2 C17 C21 125.4(5)
N2 C17 C18 127.3(5)
C21 C17 C18 107.3(5)
N2 C17 Fe1 128.7(4)
C21 C17 Fe1 68.4(4)
C18 C17 Fe1 66.7(4)
N2 C17 Er1 49.3(3)
C21 C17 Er1 104.9(3)
C18 C17 Er1 119.4(4)
Fe1 C17 Er1 80.01(17)
C19 C18 C17 108.3(5)
C19 C18 Fe1 69.5(4)
C17 C18 Fe1 72.9(3)
C19 C18 H18A 125.8
C17 C18 H18A 125.8
Fe1 C18 H18A 125.8
C20 C19 C18 108.3(5)
C20 C19 Fe1 69.5(3)
C18 C19 Fe1 69.7(3)
C20 C19 H19A 125.8
C18 C19 H19A 125.8
Fe1 C19 H19A 125.8
C19 C20 C21 107.9(5)
C19 C20 Fe1 69.8(3)
C21 C20 Fe1 70.9(3)
C19 C20 H20A 126.0
C21 C20 H20A 126.0
Fe1 C20 H20A 126.0
C17 C21 C20 108.0(5)
C17 C21 Fe1 72.0(3)
C20 C21 Fe1 67.9(4)
C17 C21 H21A 126.0
C20 C21 H21A 126.0
Fe1 C21 H21A 126.0
Si1 C22 H22A 109.5
Si1 C22 H22B 109.5
H22A C22 H22B 109.5
Si1 C22 H22C 109.5
H22A C22 H22C 109.5
H22B C22 H22C 109.5
Si1 C23 H23A 109.5
Si1 C23 H23B 109.5
H23A C23 H23B 109.5
Si1 C23 H23C 109.5
H23A C23 H23C 109.5
H23B C23 H23C 109.5
C25 C24 C27 108.8(8)
C25 C24 C26 108.5(6)
C27 C24 C26 107.9(5)
C25 C24 Si1 110.6(5)
C27 C24 Si1 110.8(5)
C26 C24 Si1 110.1(5)
C24 C25 H25A 109.5
C24 C25 H25B 109.5
H25A C25 H25B 109.5
C24 C25 H25C 109.5
H25A C25 H25C 109.5
H25B C25 H25C 109.5
C24 C26 H26A 109.5
C24 C26 H26B 109.5
H26A C26 H26B 109.5
C24 C26 H26C 109.5
H26A C26 H26C 109.5
H26B C26 H26C 109.5
C24 C27 H27A 109.5
C24 C27 H27B 109.5
H27A C27 H27B 109.5
C24 C27 H27C 109.5
H27A C27 H27C 109.5
H27B C27 H27C 109.5
Si2 C28 H28A 109.5
Si2 C28 H28B 109.5
H28A C28 H28B 109.5
Si2 C28 H28C 109.5
H28A C28 H28C 109.5
H28B C28 H28C 109.5
Si2 C29 H29A 109.5
Si2 C29 H29B 109.5
H29A C29 H29B 109.5
Si2 C29 H29C 109.5
H29A C29 H29C 109.5
H29B C29 H29C 109.5
C31 C30 C33 107.7(8)
C31 C30 C32 110.3(6)
C33 C30 C32 106.9(6)
C31 C30 Si2 111.9(5)
C33 C30 Si2 109.0(5)
C32 C30 Si2 110.8(5)
C30 C31 H31A 109.5
C30 C31 H31B 109.5
H31A C31 H31B 109.5
C30 C31 H31C 109.5
H31A C31 H31C 109.5
H31B C31 H31C 109.5
C30 C32 H32A 109.5
C30 C32 H32B 109.5
H32A C32 H32B 109.5
C30 C32 H32C 109.5
H32A C32 H32C 109.5
H32B C32 H32C 109.5
C30 C33 H33A 109.5
C30 C33 H33B 109.5
H33A C33 H33B 109.5
C30 C33 H33C 109.5
H33A C33 H33C 109.5
H33B C33 H33C 109.5
C5 C6 C7 120.7(6)
C5 C6 H6A 119.7
C7 C6 H6A 119.7
C7 C2 C3 115.3(5)
C7 C2 C1 121.4(5)
C3 C2 C1 122.6(5)
C7 C2 Er1 93.8(4)
C3 C2 Er1 106.5(3)
C1 C2 Er1 63.2(3)
C4 C3 C2 122.2(6)
C4 C3 H3A 118.9
C2 C3 H3A 118.9
C2 C7 C6 122.2(6)
C2 C7 H7A 118.9
C6 C7 H7A 118.9
C4 C5 C6 118.1(6)
C4 C5 H5A 120.9
C6 C5 H5A 120.9
C3 C4 C5 121.4(6)
C3 C4 H4A 119.3
C5 C4 H4A 119.3

loop_
_geom_bond_atom_site_label_1
_geom_bond_atom_site_label_2
_geom_bond_distance
Er1 N2 2.203(5)
Er1 N1 2.212(5)
Er1 O1 2.305(4)
Er1 C1 2.427(6)
Er1 C2 2.704(5)
Er1 C12 2.824(6)
Er1 C17 2.847(5)
Er1 Fe1 3.2431(11)
Fe1 C15 2.032(6)
Fe1 C20 2.035(5)
Fe1 C19 2.039(5)
Fe1 C18 2.041(7)
Fe1 C14 2.042(6)
Fe1 C13 2.054(6)
Fe1 C16 2.062(6)
Fe1 C21 2.075(7)
Fe1 C12 2.122(5)
Fe1 C17 2.124(6)
Si1 N1 1.714(5)
Si1 C22 1.869(8)
Si1 C23 1.874(7)
Si1 C24 1.895(7)
Si2 N2 1.723(5)
Si2 C29 1.857(9)
Si2 C28 1.881(9)
Si2 C30 1.894(6)
N1 C12 1.408(7)
N2 C17 1.407(7)
O1 C11 1.457(7)
O1 C8 1.462(7)
C1 C2 1.467(8)
C1 H1A 0.9900
C1 H1B 0.9900
C8 C9 1.524(8)
C8 H8A 0.9900
C8 H8B 0.9900
C9 C10 1.520(9)
C9 H9A 0.9900
C9 H9B 0.9900
C10 C11 1.506(9)
C10 H10A 0.9900
C10 H10B 0.9900
C11 H11A 0.9900
C11 H11B 0.9900
C12 C13 1.421(7)
C12 C16 1.433(8)
C13 C14 1.427(8)
C13 H13A 1.0000
C14 C15 1.423(9)
C14 H14A 1.0000
C15 C16 1.414(9)
C15 H15A 1.0000
C16 H16A 1.0000
C17 C21 1.423(8)
C17 C18 1.442(8)
C18 C19 1.422(9)
C18 H18A 1.0000
C19 C20 1.415(8)
C19 H19A 1.0000
C20 C21 1.444(8)
C20 H20A 1.0000
C21 H21A 1.0000
C22 H22A 0.9800
C22 H22B 0.9800
C22 H22C 0.9800
C23 H23A 0.9800
C23 H23B 0.9800
C23 H23C 0.9800
C24 C25 1.539(10)
C24 C27 1.543(11)
C24 C26 1.548(9)
C25 H25A 0.9800
C25 H25B 0.9800
C25 H25C 0.9800
C26 H26A 0.9800
C26 H26B 0.9800
C26 H26C 0.9800
C27 H27A 0.9800
C27 H27B 0.9800
C27 H27C 0.9800
C28 H28A 0.9800
C28 H28B 0.9800
C28 H28C 0.9800
C29 H29A 0.9800
C29 H29B 0.9800
C29 H29C 0.9800
C30 C31 1.503(10)
C30 C33 1.523(11)
C30 C32 1.542(9)
C31 H31A 0.9800
C31 H31B 0.9800
C31 H31C 0.9800
C32 H32A 0.9800
C32 H32B 0.9800
C32 H32C 0.9800
C33 H33A 0.9800
C33 H33B 0.9800
C33 H33C 0.9800
C6 C5 1.392(12)
C6 C7 1.405(10)
C6 H6A 0.9500
C2 C7 1.403(8)
C2 C3 1.424(8)
C3 C4 1.380(9)
C3 H3A 0.9500
C7 H7A 0.9500
C5 C4 1.387(9)
C5 H5A 0.9500
C4 H4A 0.9500
